data_1531129
loop_
_publ_author_name
'Belovitskaya, Yu.V.'
'Pekov, I.V.'
'Gobechiya, E.R.'
'Yamnova, N.A.'
'Kabalov, Yu.K.'
'Chukanov, N.V.'
'Schneider, J.'

_publ_section_title
;
 Crystal structures of two ancylite modifications
;
_journal_name_full Kristallografiya
_journal_page_first 259
_journal_page_last 264
_journal_volume 47
_journal_year 2002
_chemical_formula_sum 'C2 H2.85 Ba0.02 Ca0.056 Ce1.134 F0.15 O7.85 Sr0.794'
_chemical_name_systematic
;
(Sr0.794 Ce1.134 Ca0.056 Ba0.02) (C O3)2 ((O H)0.85 F0.15) (H2 O)
;
_space_group_IT_number 62
_symmetry_space_group_name_Hall '-P 2n 2a'
_symmetry_space_group_name_H-M 'P m c n'
_cell_angle_alpha 90
_cell_angle_beta 90
_cell_angle_gamma 90
_cell_formula_units_Z 2
_cell_length_a 5.0577
_cell_length_b 8.5665
_cell_length_c 7.3151
_cell_volume 316.940
_citation_journal_id_ASTM KRISAJ
_cod_data_source_file Belovitskaya_KRISAJ_2002_721.cif
_cod_data_source_block C2H2.85Ba0.02Ca0.056Ce1.134F0.15O7.85Sr0.794
_cod_original_cell_volume 316.9398
_cod_original_sg_symbol_Hall '-P 2ac 2n (y,z,x)'
_cod_database_code 1531129

loop_
_symmetry_equiv_pos_as_xyz
x,y,z
-x,y+1/2,-z+1/2
-x+1/2,-y+1/2,z+1/2
x+1/2,-y,-z
-x,-y,-z
x,-y-1/2,z-1/2
x-1/2,y-1/2,-z-1/2
-x-1/2,y,z

loop_
_atom_site_label
_atom_site_type_symbol
_atom_site_fract_x
_atom_site_fract_y
_atom_site_fract_z
_atom_site_occupancy
_atom_site_U_iso_or_equiv
F1 F-1 0.25 0.4183 0.9736 0.075 0.0
Sr1 Sr+2 0.25 0.3409 0.6482 0.397 0.0
O2 O-2 0.5266 0.1223 0.8525 1 0.0
O3 O-2 0.25 0.4183 0.9736 0.925 0.0
O1 O-2 0.75 0.3286 0.7336 1 0.0
Ce1 Ce+3 0.25 0.3409 0.6482 0.567 0.0
Ca1 Ca+2 0.25 0.3409 0.6482 0.028 0.0
Ba1 Ba+2 0.25 0.3409 0.6482 0.01 0.0
C1 C+4 0.75 0.1961 0.8154 1 0.0
